data_4512977
loop_
_publ_author_name
'Tomar, Kapil'
'Rajak, Richa'
'Sanda, Suresh'
'Konar, Sanjit'

_publ_section_title
;
 Synthesis and Characterization of Polyhedral-Based Metal--Organic
 Frameworks Using a Flexible Bipyrazole Ligand: Topological Analysis and
 Sorption Property Studies
;
_journal_issue 6
_journal_name_full 'Crystal Growth &amp; Design'
_journal_page_first 2732
_journal_paper_doi 10.1021/acs.cgd.5b00056
_journal_volume 15
_journal_year 2015
_chemical_formula_moiety 'C26 H30 Mn N8 O4'
_chemical_formula_sum 'C26 H30 Mn N8 O4'
_chemical_formula_weight 573.52
_space_group_IT_number 167
_symmetry_cell_setting trigonal
_symmetry_space_group_name_Hall '-R 3 2"c'
_symmetry_space_group_name_H-M 'R -3 c :H'
_atom_sites_solution_hydrogens geom
_atom_sites_solution_primary direct
_atom_sites_solution_secondary difmap
_audit_creation_method SHELXL-97
_cell_angle_alpha 90.00
_cell_angle_beta 90.00
_cell_angle_gamma 120.00
_cell_formula_units_Z 18
_cell_length_a 19.9356(6)
_cell_length_b 19.9356(6)
_cell_length_c 50.3772(13)
_cell_measurement_reflns_used 106
_cell_measurement_temperature 140(2)
_cell_measurement_theta_max 27.25
_cell_measurement_theta_min 2.26
_cell_volume 17339.0(9)
_computing_cell_refinement 'Bruker Kappa Apex'
_computing_data_collection 'Bruker Kappa Apex'
_computing_data_reduction 'Bruker SAINT'
_computing_molecular_graphics 'Bruker SHELXTL'
_computing_publication_material 'Bruker SHELXTL'
_computing_structure_refinement 'SHELXL-97 (Sheldrick, 2008)'
_computing_structure_solution 'SHELXS-97 (Sheldrick, 2008)'
_diffrn_ambient_temperature 140(2)
_diffrn_measured_fraction_theta_full 0.999
_diffrn_measured_fraction_theta_max 0.999
_diffrn_measurement_device_type 'CCD area detector'
_diffrn_measurement_method 'phi omega scans'
_diffrn_radiation_monochromator graphite
_diffrn_radiation_source 'fine-focus sealed tube'
_diffrn_radiation_type MoK\a
_diffrn_radiation_wavelength 0.71073
_diffrn_reflns_av_R_equivalents 0.1469
_diffrn_reflns_av_sigmaI/netI 0.0520
_diffrn_reflns_limit_h_max 23
_diffrn_reflns_limit_h_min -23
_diffrn_reflns_limit_k_max 23
_diffrn_reflns_limit_k_min -23
_diffrn_reflns_limit_l_max 59
_diffrn_reflns_limit_l_min -59
_diffrn_reflns_number 50646
_diffrn_reflns_theta_full 25.00
_diffrn_reflns_theta_max 25.00
_diffrn_reflns_theta_min 2.38
_exptl_absorpt_coefficient_mu 0.376
_exptl_absorpt_correction_T_max 0.949
_exptl_absorpt_correction_T_min 0.926
_exptl_absorpt_correction_type multi-scan
_exptl_absorpt_process_details '(SADABS; Bruker, 2000)'
_exptl_crystal_colour colorless
_exptl_crystal_density_diffrn 0.989
_exptl_crystal_density_method 'not measured'
_exptl_crystal_description block
_exptl_crystal_F_000 5382
_exptl_crystal_size_max 0.22
_exptl_crystal_size_mid 0.17
_exptl_crystal_size_min 0.14
_platon_squeeze_details
; 
 ? 
;
_refine_diff_density_max 0.564
_refine_diff_density_min -0.446
_refine_diff_density_rms 0.087
_refine_ls_extinction_method none
_refine_ls_goodness_of_fit_ref 1.168
_refine_ls_hydrogen_treatment constr
_refine_ls_matrix_type full
_refine_ls_number_parameters 181
_refine_ls_number_reflns 3403
_refine_ls_number_restraints 47
_refine_ls_restrained_S_all 1.160
_refine_ls_R_factor_all 0.0891
_refine_ls_R_factor_gt 0.0685
_refine_ls_shift/su_max 0.000
_refine_ls_shift/su_mean 0.000
_refine_ls_structure_factor_coef Fsqd
_refine_ls_weighting_details 'calc w=1/[\s^2^(Fo^2^)+(0.0683P)^2^+90.2996P] where P=(Fo^2^+2Fc^2^)/3'
_refine_ls_weighting_scheme calc
_refine_ls_wR_factor_gt 0.1525
_refine_ls_wR_factor_ref 0.1616
_reflns_number_gt 2796
_reflns_number_total 3403
_reflns_threshold_expression >2sigma(I)
_cod_data_source_file cg5b00056_si_004.cif
_cod_data_source_block mo_mm_12_9_2014_0ma_b
_cod_depositor_comments
;
The following automatic conversions were performed:

'_symmetry_cell_setting' value 'Trigonal' changed to 'trigonal'
according to
/usr/data/users/saulius/crontab/automatic-downloads/rss-feeds/ACS/lib/dictionaries/cif_core.dic
dictionary named 'cif_core.dic' version 2.4.2 from 2011-04-26.

Automatic conversion script
Id: cif_fix_values 3271 2015-04-21 07:52:19Z andrius 

 Adding full bibliography for 4512910--4512979.cif.
;
_cod_original_sg_symbol_H-M 'R -3 c'
_cod_database_code 4512977

loop_
_symmetry_equiv_pos_as_xyz
'x, y, z'
'-y, x-y, z'
'-x+y, -x, z'
'y, x, -z+1/2'
'-x, -x+y, -z+1/2'
'x-y, -y, -z+1/2'
'x+2/3, y+1/3, z+1/3'
'-y+2/3, x-y+1/3, z+1/3'
'-x+y+2/3, -x+1/3, z+1/3'
'y+2/3, x+1/3, -z+5/6'
'-x+2/3, -x+y+1/3, -z+5/6'
'x-y+2/3, -y+1/3, -z+5/6'
'x+1/3, y+2/3, z+2/3'
'-y+1/3, x-y+2/3, z+2/3'
'-x+y+1/3, -x+2/3, z+2/3'
'y+1/3, x+2/3, -z+7/6'
'-x+1/3, -x+y+2/3, -z+7/6'
'x-y+1/3, -y+2/3, -z+7/6'
'-x, -y, -z'
'y, -x+y, -z'
'x-y, x, -z'
'-y, -x, z-1/2'
'x, x-y, z-1/2'
'-x+y, y, z-1/2'
'-x+2/3, -y+1/3, -z+1/3'
'y+2/3, -x+y+1/3, -z+1/3'
'x-y+2/3, x+1/3, -z+1/3'
'-y+2/3, -x+1/3, z-1/6'
'x+2/3, x-y+1/3, z-1/6'
'-x+y+2/3, y+1/3, z-1/6'
'-x+1/3, -y+2/3, -z+2/3'
'y+1/3, -x+y+2/3, -z+2/3'
'x-y+1/3, x+2/3, -z+2/3'
'-y+1/3, -x+2/3, z+1/6'
'x+1/3, x-y+2/3, z+1/6'
'-x+y+1/3, y+2/3, z+1/6'

loop_
_atom_site_label
_atom_site_type_symbol
_atom_site_fract_x
_atom_site_fract_y
_atom_site_fract_z
_atom_site_U_iso_or_equiv
_atom_site_adp_type
_atom_site_occupancy
_atom_site_symmetry_multiplicity
_atom_site_calc_flag
_atom_site_refinement_flags
Mn1 Mn 0.14716(3) 0.3333 0.0833 0.0059(2) Uani 1 2 d SU
O1 O 0.08743(13) 0.21040(13) 0.09237(5) 0.0109(5) Uani 1 1 d U
O2 O -0.04084(13) 0.16097(13) 0.09493(5) 0.0138(6) Uani 1 1 d U
N1 N 0.06273(16) 0.31081(16) 0.05044(6) 0.0098(6) Uani 1 1 d U
N2 N 0.04963(18) 0.37025(17) 0.04497(6) 0.0158(7) Uani 1 1 d U
H2 H 0.0601 0.4078 0.0557 0.019 Uiso 1 1 calc R
N3 N 0.22359(17) 0.31685(17) 0.05434(6) 0.0112(6) Uani 1 1 d U
N4 N 0.23676(17) 0.25730(17) 0.05952(6) 0.0127(7) Uani 1 1 d U
H4 H 0.2293 0.2351 0.0747 0.015 Uiso 1 1 calc R
C1 C 0.0187(2) 0.1544(2) 0.09317(7) 0.0095(7) Uani 1 1 d U
C2 C 0.00875(19) 0.07460(19) 0.09223(7) 0.0087(7) Uani 1 1 d U
C3 C 0.0737(2) 0.0650(2) 0.09222(7) 0.0110(8) Uani 1 1 d U
H3 H 0.1230 0.1085 0.0922 0.013 Uiso 1 1 calc R
C4 C 0.2401(2) 0.4012(2) 0.01616(7) 0.0160(8) Uani 1 1 d U
H4A H 0.1883 0.3927 0.0174 0.024 Uiso 1 1 calc R
H4B H 0.2548 0.4052 -0.0022 0.024 Uiso 1 1 calc R
H4C H 0.2750 0.4483 0.0252 0.024 Uiso 1 1 calc R
C5 C 0.24311(19) 0.3348(2) 0.02868(7) 0.0110(7) Uani 1 1 d U
C6 C 0.2667(2) 0.2854(2) 0.01750(7) 0.0134(8) Uani 1 1 d U
C8 C 0.2629(2) 0.2375(2) 0.03796(7) 0.0153(8) Uani 1 1 d U
C9 C 0.2853(2) 0.1761(2) 0.03913(8) 0.0245(10) Uani 1 1 d U
H9A H 0.3401 0.1999 0.0418 0.037 Uiso 1 1 calc R
H9B H 0.2714 0.1477 0.0228 0.037 Uiso 1 1 calc R
H9C H 0.2585 0.1415 0.0536 0.037 Uiso 1 1 calc R
C10 C 0.0009(3) 0.4227(3) 0.00986(9) 0.0364(12) Uani 1 1 d U
H10A H -0.0487 0.4126 0.0163 0.055 Uiso 1 1 calc R
H10B H 0.0000 0.4204 -0.0092 0.055 Uiso 1 1 calc R
H10C H 0.0401 0.4733 0.0155 0.055 Uiso 1 1 calc R
C11 C 0.0183(2) 0.3632(2) 0.02069(8) 0.0171(8) Uani 1 1 d U
C7 C 0.2955(2) 0.2870(2) -0.00965(7) 0.0137(8) Uani 1 1 d U
C12 C 0.0372(2) 0.2647(2) 0.02881(7) 0.0119(8) Uani 1 1 d U
C13 C 0.0409(2) 0.1918(2) 0.02710(8) 0.0181(9) Uani 1 1 d U
H13A H 0.0916 0.2022 0.0322 0.027 Uiso 1 1 calc R
H13B H 0.0304 0.1727 0.0092 0.027 Uiso 1 1 calc R
H13C H 0.0030 0.1537 0.0388 0.027 Uiso 1 1 calc R

loop_
_atom_site_aniso_label
_atom_site_aniso_U_11
_atom_site_aniso_U_22
_atom_site_aniso_U_33
_atom_site_aniso_U_23
_atom_site_aniso_U_13
_atom_site_aniso_U_12
Mn1 0.0064(3) 0.0060(4) 0.0053(4) -0.0010(3) -0.00052(15) 0.00300(19)
O1 0.0084(12) 0.0088(12) 0.0142(13) -0.0013(10) -0.0015(10) 0.0032(10)
O2 0.0092(12) 0.0086(12) 0.0259(15) -0.0022(11) -0.0007(11) 0.0063(11)
N1 0.0115(15) 0.0080(14) 0.0100(15) -0.0015(12) -0.0042(12) 0.0049(12)
N2 0.0217(17) 0.0137(16) 0.0164(17) -0.0057(13) -0.0072(14) 0.0122(14)
N3 0.0148(16) 0.0109(15) 0.0096(15) 0.0000(12) 0.0004(12) 0.0076(13)
N4 0.0156(16) 0.0133(16) 0.0106(15) 0.0024(12) 0.0037(13) 0.0082(13)
C1 0.0107(18) 0.0114(17) 0.0051(17) 0.0007(14) -0.0017(14) 0.0045(15)
C2 0.0099(17) 0.0075(17) 0.0090(18) -0.0020(14) -0.0015(14) 0.0046(14)
C3 0.0081(17) 0.0114(18) 0.0122(19) -0.0005(15) -0.0022(15) 0.0039(15)
C4 0.018(2) 0.0176(19) 0.0100(19) -0.0009(15) 0.0003(16) 0.0070(17)
C5 0.0072(17) 0.0154(18) 0.0091(18) -0.0024(14) -0.0001(14) 0.0045(15)
C6 0.0116(18) 0.0121(18) 0.0124(18) -0.0041(15) 0.0020(15) 0.0028(15)
C8 0.018(2) 0.0160(19) 0.0144(19) -0.0013(15) 0.0056(16) 0.0107(17)
C9 0.035(2) 0.026(2) 0.022(2) -0.0035(18) 0.0055(19) 0.022(2)
C10 0.062(3) 0.028(2) 0.031(3) -0.013(2) -0.028(2) 0.032(2)
C11 0.022(2) 0.017(2) 0.0149(19) -0.0030(16) -0.0081(17) 0.0116(17)
C7 0.0167(19) 0.0133(19) 0.0118(19) -0.0016(15) 0.0058(15) 0.0082(16)
C12 0.0136(19) 0.0111(18) 0.0130(19) -0.0007(14) 0.0005(15) 0.0077(15)
C13 0.029(2) 0.0151(19) 0.016(2) -0.0049(16) -0.0080(17) 0.0157(18)

loop_
_atom_type_symbol
_atom_type_description
_atom_type_scat_dispersion_real
_atom_type_scat_dispersion_imag
_atom_type_scat_source
C C 0.0033 0.0016 'International Tables Vol C Tables 4.2.6.8 and 6.1.1.4'
H H 0.0000 0.0000 'International Tables Vol C Tables 4.2.6.8 and 6.1.1.4'
Mn Mn 0.3368 0.7283 'International Tables Vol C Tables 4.2.6.8 and 6.1.1.4'
N N 0.0061 0.0033 'International Tables Vol C Tables 4.2.6.8 and 6.1.1.4'
O O 0.0106 0.0060 'International Tables Vol C Tables 4.2.6.8 and 6.1.1.4'

loop_
_geom_angle_atom_site_label_1
_geom_angle_atom_site_label_2
_geom_angle_atom_site_label_3
_geom_angle
_geom_angle_site_symmetry_1
_geom_angle_site_symmetry_3
O1 Mn1 O1 178.16(12) 18_554 .
O1 Mn1 N1 89.76(9) 18_554 18_554
O1 Mn1 N1 91.43(9) . 18_554
O1 Mn1 N1 91.44(9) 18_554 .
O1 Mn1 N1 89.76(9) . .
N1 Mn1 N1 98.81(15) 18_554 .
O1 Mn1 N3 90.02(10) 18_554 18_554
O1 Mn1 N3 88.60(10) . 18_554
N1 Mn1 N3 89.22(10) 18_554 18_554
N1 Mn1 N3 171.84(11) . 18_554
O1 Mn1 N3 88.60(10) 18_554 .
O1 Mn1 N3 90.02(10) . .
N1 Mn1 N3 171.84(11) 18_554 .
N1 Mn1 N3 89.22(10) . .
N3 Mn1 N3 82.79(15) 18_554 .
C1 O1 Mn1 138.2(2) . .
C12 N1 N2 105.0(3) . .
C12 N1 Mn1 136.2(2) . .
N2 N1 Mn1 115.2(2) . .
C11 N2 N1 111.9(3) . .
C11 N2 H2 124.0 . .
N1 N2 H2 124.0 . .
C5 N3 N4 105.1(3) . .
C5 N3 Mn1 135.3(2) . .
N4 N3 Mn1 116.2(2) . .
C8 N4 N3 111.9(3) . .
C8 N4 H4 124.1 . .
N3 N4 H4 124.1 . .
O2 C1 O1 124.8(3) . .
O2 C1 C2 118.6(3) . .
O1 C1 C2 116.5(3) . .
C3 C2 C3 118.8(3) 2 .
C3 C2 C1 121.0(3) 2 .
C3 C2 C1 120.2(3) . .
C2 C3 C2 121.2(3) 3 .
C2 C3 H3 119.4 3 .
C2 C3 H3 119.4 . .
C5 C4 H4A 109.5 . .
C5 C4 H4B 109.5 . .
H4A C4 H4B 109.5 . .
C5 C4 H4C 109.5 . .
H4A C4 H4C 109.5 . .
H4B C4 H4C 109.5 . .
N3 C5 C6 110.6(3) . .
N3 C5 C4 120.5(3) . .
C6 C5 C4 128.9(3) . .
C8 C6 C5 105.3(3) . .
C8 C6 C7 126.3(3) . .
C5 C6 C7 128.2(3) . .
N4 C8 C6 107.1(3) . .
N4 C8 C9 121.7(3) . .
C6 C8 C9 131.2(3) . .
C8 C9 H9A 109.5 . .
C8 C9 H9B 109.5 . .
H9A C9 H9B 109.5 . .
C8 C9 H9C 109.5 . .
H9A C9 H9C 109.5 . .
H9B C9 H9C 109.5 . .
C11 C10 H10A 109.5 . .
C11 C10 H10B 109.5 . .
H10A C10 H10B 109.5 . .
C11 C10 H10C 109.5 . .
H10A C10 H10C 109.5 . .
H10B C10 H10C 109.5 . .
N2 C11 C7 107.4(3) . 21
N2 C11 C10 121.9(3) . .
C7 C11 C10 130.8(4) 21 .
C11 C7 C12 105.1(3) 20 20
C11 C7 C6 126.8(3) 20 .
C12 C7 C6 127.8(3) 20 .
N1 C12 C7 110.6(3) . 21
N1 C12 C13 121.7(3) . .
C7 C12 C13 127.8(3) 21 .
C12 C13 H13A 109.5 . .
C12 C13 H13B 109.5 . .
H13A C13 H13B 109.5 . .
C12 C13 H13C 109.5 . .
H13A C13 H13C 109.5 . .
H13B C13 H13C 109.5 . .

loop_
_geom_bond_atom_site_label_1
_geom_bond_atom_site_label_2
_geom_bond_distance
_geom_bond_site_symmetry_2
Mn1 O1 2.171(2) 18_554
Mn1 O1 2.171(2) .
Mn1 N1 2.241(3) 18_554
Mn1 N1 2.241(3) .
Mn1 N3 2.250(3) 18_554
Mn1 N3 2.250(3) .
O1 C1 1.263(4) .
O2 C1 1.262(4) .
N1 C12 1.351(5) .
N1 N2 1.363(4) .
N2 C11 1.349(5) .
N2 H2 0.8600 .
N3 C5 1.346(5) .
N3 N4 1.363(4) .
N4 C8 1.347(5) .
N4 H4 0.8600 .
C1 C2 1.501(5) .
C2 C3 1.399(5) 2
C2 C3 1.400(5) .
C3 C2 1.399(5) 3
C3 H3 0.9300 .
C4 C5 1.494(5) .
C4 H4A 0.9600 .
C4 H4B 0.9600 .
C4 H4C 0.9600 .
C5 C6 1.404(5) .
C6 C8 1.382(5) .
C6 C7 1.478(5) .
C8 C9 1.497(5) .
C9 H9A 0.9600 .
C9 H9B 0.9600 .
C9 H9C 0.9600 .
C10 C11 1.495(5) .
C10 H10A 0.9600 .
C10 H10B 0.9600 .
C10 H10C 0.9600 .
C11 C7 1.380(5) 21
C7 C11 1.380(5) 20
C7 C12 1.411(5) 20
C12 C7 1.411(5) 21
C12 C13 1.492(5) .
C13 H13A 0.9600 .
C13 H13B 0.9600 .
C13 H13C 0.9600 .

loop_
_geom_torsion_atom_site_label_1
_geom_torsion_atom_site_label_2
_geom_torsion_atom_site_label_3
_geom_torsion_atom_site_label_4
_geom_torsion
_geom_torsion_site_symmetry_1
_geom_torsion_site_symmetry_4
O1 Mn1 O1 C1 -168.8(3) 18_554 .
N1 Mn1 O1 C1 60.6(3) 18_554 .
N1 Mn1 O1 C1 -38.2(3) . .
N3 Mn1 O1 C1 149.8(3) 18_554 .
N3 Mn1 O1 C1 -127.4(3) . .
O1 Mn1 N1 C12 124.3(3) 18_554 .
O1 Mn1 N1 C12 -54.3(3) . .
N1 Mn1 N1 C12 -145.7(4) 18_554 .
N3 Mn1 N1 C12 24.1(9) 18_554 .
N3 Mn1 N1 C12 35.8(3) . .
O1 Mn1 N1 N2 -30.5(2) 18_554 .
O1 Mn1 N1 N2 150.9(2) . .
N1 Mn1 N1 N2 59.5(2) 18_554 .
N3 Mn1 N1 N2 -130.7(7) 18_554 .
N3 Mn1 N1 N2 -119.1(2) . .
C12 N1 N2 C11 -1.0(4) . .
Mn1 N1 N2 C11 161.3(3) . .
O1 Mn1 N3 C5 -54.1(3) 18_554 .
O1 Mn1 N3 C5 127.1(3) . .
N1 Mn1 N3 C5 -132.6(7) 18_554 .
N1 Mn1 N3 C5 37.3(3) . .
N3 Mn1 N3 C5 -144.3(4) 18_554 .
O1 Mn1 N3 N4 150.2(2) 18_554 .
O1 Mn1 N3 N4 -28.6(2) . .
N1 Mn1 N3 N4 71.8(8) 18_554 .
N1 Mn1 N3 N4 -118.3(2) . .
N3 Mn1 N3 N4 60.0(2) 18_554 .
C5 N3 N4 C8 -0.6(4) . .
Mn1 N3 N4 C8 161.9(2) . .
Mn1 O1 C1 O2 -19.8(6) . .
Mn1 O1 C1 C2 160.9(2) . .
O2 C1 C2 C3 2.5(5) . 2
O1 C1 C2 C3 -178.1(3) . 2
O2 C1 C2 C3 -175.4(3) . .
O1 C1 C2 C3 4.0(5) . .
C3 C2 C3 C2 -0.1(7) 2 3
C1 C2 C3 C2 177.9(2) . 3
N4 N3 C5 C6 1.5(4) . .
Mn1 N3 C5 C6 -156.0(3) . .
N4 N3 C5 C4 -176.8(3) . .
Mn1 N3 C5 C4 25.6(5) . .
N3 C5 C6 C8 -1.9(4) . .
C4 C5 C6 C8 176.3(4) . .
N3 C5 C6 C7 -177.4(3) . .
C4 C5 C6 C7 0.8(6) . .
N3 N4 C8 C6 -0.6(4) . .
N3 N4 C8 C9 176.9(3) . .
C5 C6 C8 N4 1.4(4) . .
C7 C6 C8 N4 177.1(3) . .
C5 C6 C8 C9 -175.7(4) . .
C7 C6 C8 C9 -0.1(7) . .
N1 N2 C11 C7 1.3(4) . 21
N1 N2 C11 C10 -178.1(4) . .
C8 C6 C7 C11 -109.6(5) . 20
C5 C6 C7 C11 65.1(6) . 20
C8 C6 C7 C12 63.4(6) . 20
C5 C6 C7 C12 -122.0(4) . 20
N2 N1 C12 C7 0.3(4) . 21
Mn1 N1 C12 C7 -156.2(3) . 21
N2 N1 C12 C13 -179.4(3) . .
Mn1 N1 C12 C13 24.0(5) . .

loop_
_platon_squeeze_void_nr
_platon_squeeze_void_average_x
_platon_squeeze_void_average_y
_platon_squeeze_void_average_z
_platon_squeeze_void_volume
_platon_squeeze_void_count_electrons
_platon_squeeze_void_content
1 0.000 0.000 0.000 105 15 ' '
2 0.006 0.577 0.034 6848 1479 ' '
3 0.000 0.000 0.500 105 15 ' '
4 0.333 0.667 0.167 104 15 ' '
5 0.333 0.667 0.667 104 15 ' '
6 0.667 0.333 0.333 104 15 ' '
7 0.667 0.333 0.833 104 15 ' '
